data_4302671
loop_
_publ_author_name
'Peter Comba'
'Christina Haaf'
'Hubert Wadepohl'

_publ_section_title
;
Novel Bispidine Ligands and Their First-Row Transition Metal Complexes:
Trigonal Bipyramidal and Trigonal Prismatic Geometries
;
_journal_name_full 'Inorganic Chemistry'
_journal_page_first 6604
_journal_page_last 6614
_journal_paper_doi 10.1021/ic900571v
_journal_volume 48
_journal_year 2009
_chemical_formula_sum 'C36.22 H56.88 Cl2 N6 Ni O10.23'
_chemical_formula_weight 869.66
_space_group_IT_number 14
_symmetry_cell_setting monoclinic
_symmetry_Int_Tables_number 14
_symmetry_space_group_name_Hall '-P 2ybc'
_symmetry_space_group_name_H-M 'P 1 21/c 1'
_atom_sites_solution_hydrogens geom
_atom_sites_solution_primary heavy
_atom_sites_solution_secondary difmap
_audit_block_code co_ch22
_audit_creation_method SHELXL-97
_cell_angle_alpha 90.00
_cell_angle_beta 91.106(5)
_cell_angle_gamma 90.00
_cell_formula_units_Z 4
_cell_length_a 20.256(11)
_cell_length_b 10.243(5)
_cell_length_c 19.179(10)
_cell_measurement_reflns_used 6962
_cell_measurement_temperature 100(2)
_cell_measurement_theta_max 25.37
_cell_measurement_theta_min 2.23
_cell_volume 3979(4)
_computing_cell_refinement
;

SAINT (Bruker AXS, 1997-2008). Includes estimated systematic errors

 of the unit cell constants from Monte Carlo simulations.

;
_computing_data_collection 'SMART (Bruker AXS, 1997-2003)'
_computing_data_reduction 'SAINT (Bruker AXS, 1997-2008)'
_computing_molecular_graphics 'PLATON (Spek, 1980-2008)'
_computing_publication_material 'SHELXL-97 (Sheldrick, 1997)'
_computing_structure_refinement 'SHELXL-97 (Sheldrick, 1997)'
_computing_structure_solution 'DIRDIF (Beurskens et al., 1999-2008)'
_diffrn_ambient_temperature 100(2)
_diffrn_measured_fraction_theta_full 0.997
_diffrn_measured_fraction_theta_max 0.997
_diffrn_measurement_device_type 'CCD area detector (Bruker AXS Smart 1000)'
_diffrn_measurement_method '\f- and \w-scans'
_diffrn_radiation_monochromator graphite
_diffrn_radiation_probe x-ray
_diffrn_radiation_type MoK\a
_diffrn_radiation_wavelength 0.71073
_diffrn_reflns_av_R_equivalents 0.0916
_diffrn_reflns_av_sigmaI/netI 0.0506
_diffrn_reflns_limit_h_max 24
_diffrn_reflns_limit_h_min -24
_diffrn_reflns_limit_k_max 12
_diffrn_reflns_limit_k_min 0
_diffrn_reflns_limit_l_max 0
_diffrn_reflns_limit_l_min -22
_diffrn_reflns_number 66401
_diffrn_reflns_theta_full 25.03
_diffrn_reflns_theta_max 25.03
_diffrn_reflns_theta_min 2.01
_diffrn_source 'fine-focus sealed tube'
_exptl_absorpt_coefficient_mu 0.686
_exptl_absorpt_correction_T_max 0.7453
_exptl_absorpt_correction_T_min 0.6870
_exptl_absorpt_correction_type multi-scan
_exptl_absorpt_process_details
;

multi-scan from symmetry-related measurements (Blessing 1995)

SADABS (Sheldrick & Bruker AXS, 2004-2008)

;
_exptl_crystal_colour nearly
_exptl_crystal_density_diffrn 1.452
_exptl_crystal_density_method 'not measured'
_exptl_crystal_description needle
_exptl_crystal_F_000 1840
_exptl_crystal_size_max 0.25
_exptl_crystal_size_mid 0.20
_exptl_crystal_size_min 0.10
_refine_diff_density_max 3.712
_refine_diff_density_min -1.420
_refine_diff_density_rms 0.135
_refine_ls_abs_structure_details 'Flack H D (1983), Acta Cryst. A39, 876-881'
_refine_ls_extinction_method none
_refine_ls_goodness_of_fit_ref 1.033
_refine_ls_hydrogen_treatment constr
_refine_ls_matrix_type full
_refine_ls_number_parameters 525
_refine_ls_number_reflns 7004
_refine_ls_number_restraints 94
_refine_ls_restrained_S_all 1.121
_refine_ls_R_factor_all 0.1266
_refine_ls_R_factor_gt 0.0894
_refine_ls_shift/su_max 0.017
_refine_ls_shift/su_mean 0.000
_refine_ls_structure_factor_coef Fsqd
_refine_ls_weighting_details 'calc w=1/[\s^2^(Fo^2^)+(0.1243P)^2^+30.0280P] where P=(Fo^2^+2Fc^2^)/3'
_refine_ls_weighting_scheme calc
_refine_ls_wR_factor_gt 0.2288
_refine_ls_wR_factor_ref 0.2614
_reflns_number_gt 4945
_reflns_number_total 7004
_reflns_threshold_expression >2sigma(I)
_cod_data_source_file ic900571v_si_001_14.cif
_cod_data_source_block co_ch22a
_cod_original_sg_symbol_H-M 'P 21/c'
_cod_database_code 4302671
_audit_block_refno 850

loop_
_symmetry_equiv_pos_as_xyz
'x, y, z'
'-x, y+1/2, -z+1/2'
'-x, -y, -z'
'x, -y-1/2, z-1/2'

loop_
_atom_site_label
_atom_site_type_symbol
_atom_site_fract_x
_atom_site_fract_y
_atom_site_fract_z
_atom_site_U_iso_or_equiv
_atom_site_adp_type
_atom_site_occupancy
_atom_site_symmetry_multiplicity
_atom_site_calc_flag
_atom_site_refinement_flags
_atom_site_disorder_assembly
_atom_site_disorder_group
C1 C 0.3197(3) 0.1802(6) 0.1761(3) 0.0205(13) Uani 1 1 d . . .
C2 C 0.3350(3) 0.1014(7) 0.2428(3) 0.0237(14) Uani 1 1 d . . .
H2A H 0.3592 0.0215 0.2297 0.028 Uiso 1 1 calc R . .
H2B H 0.3649 0.1540 0.2731 0.028 Uiso 1 1 calc R . .
C4 C 0.2288(3) -0.0071(6) 0.2366(3) 0.0221(14) Uani 1 1 d . . .
H4A H 0.1885 -0.0268 0.2630 0.027 Uiso 1 1 calc R . .
H4B H 0.2483 -0.0911 0.2221 0.027 Uiso 1 1 calc R . .
C5 C 0.2092(3) 0.0724(6) 0.1706(3) 0.0220(14) Uani 1 1 d . . .
C6 C 0.1771(4) 0.2049(7) 0.1882(4) 0.0274(15) Uani 1 1 d . . .
H6A H 0.1635 0.2486 0.1442 0.033 Uiso 1 1 calc R . .
H6B H 0.1368 0.1886 0.2152 0.033 Uiso 1 1 calc R . .
C8 C 0.2855(4) 0.3109(6) 0.1939(4) 0.0261(15) Uani 1 1 d . . .
H8A H 0.3154 0.3624 0.2248 0.031 Uiso 1 1 calc R . .
H8B H 0.2784 0.3614 0.1504 0.031 Uiso 1 1 calc R . .
C9 C 0.2704(3) 0.1071(6) 0.1302(3) 0.0199(13) Uani 1 1 d . . .
C10 C 0.2997(4) -0.0274(7) 0.3440(3) 0.0264(15) Uani 1 1 d . . .
C11 C 0.3638(3) 0.0260(6) 0.3771(3) 0.0250(15) Uani 1 1 d . . .
H11A H 0.3766 -0.0298 0.4173 0.030 Uiso 1 1 calc R . .
H11B H 0.3994 0.0198 0.3425 0.030 Uiso 1 1 calc R . .
C12 C 0.3347(4) 0.1614(7) 0.4733(4) 0.0300(16) Uani 1 1 d . . .
H12A H 0.3497 0.2427 0.4966 0.036 Uiso 1 1 calc R . .
H12B H 0.3553 0.0873 0.4986 0.036 Uiso 1 1 calc R . .
C13 C 0.2604(4) 0.1513(8) 0.4800(4) 0.0334(17) Uani 1 1 d . . .
H13A H 0.2513 0.0942 0.5204 0.040 Uiso 1 1 calc R . .
H13B H 0.2434 0.2392 0.4914 0.040 Uiso 1 1 calc R . .
C14 C 0.2447(4) -0.0302(7) 0.3964(3) 0.0282(16) Uani 1 1 d . . .
H14A H 0.2068 -0.0784 0.3758 0.034 Uiso 1 1 calc R . .
H14B H 0.2603 -0.0793 0.4381 0.034 Uiso 1 1 calc R . .
C15 C 0.3140(4) -0.1667(7) 0.3216(4) 0.0327(17) Uani 1 1 d . . .
H15A H 0.3363 -0.2133 0.3600 0.049 Uiso 1 1 calc R . .
H15B H 0.3426 -0.1656 0.2809 0.049 Uiso 1 1 calc R . .
H15C H 0.2725 -0.2111 0.3095 0.049 Uiso 1 1 calc R . .
C16 C 0.4265(4) 0.2189(8) 0.4019(4) 0.0374(18) Uani 1 1 d . . .
H16A H 0.4554 0.1675 0.4329 0.056 Uiso 1 1 calc R . .
H16B H 0.4246 0.3091 0.4188 0.056 Uiso 1 1 calc R . .
H16C H 0.4440 0.2178 0.3546 0.056 Uiso 1 1 calc R . .
C17 C 0.1547(4) 0.0794(8) 0.4461(4) 0.0368(18) Uani 1 1 d . . .
H17A H 0.1259 0.0458 0.4085 0.055 Uiso 1 1 calc R . .
H17B H 0.1369 0.1620 0.4633 0.055 Uiso 1 1 calc R . .
H17C H 0.1568 0.0158 0.4842 0.055 Uiso 1 1 calc R . .
C18 C 0.1869(4) 0.4263(7) 0.2402(4) 0.0311(16) Uani 1 1 d . . .
C19 C 0.2303(4) 0.5009(7) 0.2929(4) 0.0312(16) Uani 1 1 d . . .
H19A H 0.2733 0.5211 0.2716 0.037 Uiso 1 1 calc R . .
H19B H 0.2087 0.5847 0.3045 0.037 Uiso 1 1 calc R . .
C20 C 0.1934(4) 0.4618(8) 0.4117(4) 0.0336(17) Uani 1 1 d . . .
H20A H 0.1907 0.5582 0.4136 0.040 Uiso 1 1 calc R . .
H20B H 0.2088 0.4305 0.4581 0.040 Uiso 1 1 calc R . .
C21 C 0.1251(4) 0.4071(8) 0.3962(4) 0.0357(18) Uani 1 1 d . . .
H21A H 0.1101 0.3583 0.4376 0.043 Uiso 1 1 calc R . .
H21B H 0.0941 0.4804 0.3881 0.043 Uiso 1 1 calc R . .
C22 C 0.1198(4) 0.4010(8) 0.2695(4) 0.0340(17) Uani 1 1 d . . .
H22A H 0.0919 0.3570 0.2336 0.041 Uiso 1 1 calc R . .
H22B H 0.0988 0.4855 0.2806 0.041 Uiso 1 1 calc R . .
C23 C 0.1783(5) 0.5090(8) 0.1744(4) 0.042(2) Uani 1 1 d . . .
H23A H 0.1523 0.5870 0.1850 0.063 Uiso 1 1 calc R . .
H23B H 0.1552 0.4579 0.1382 0.063 Uiso 1 1 calc R . .
H23C H 0.2217 0.5352 0.1577 0.063 Uiso 1 1 calc R . .
C24 C 0.3080(4) 0.4602(8) 0.3870(4) 0.0386(19) Uani 1 1 d . . .
H24A H 0.3103 0.5552 0.3929 0.058 Uiso 1 1 calc R . .
H24B H 0.3418 0.4320 0.3545 0.058 Uiso 1 1 calc R . .
H24C H 0.3155 0.4177 0.4323 0.058 Uiso 1 1 calc R . .
C25 C 0.0591(4) 0.2441(8) 0.3357(4) 0.0403(19) Uani 1 1 d . . .
H25A H 0.0221 0.3044 0.3284 0.060 Uiso 1 1 calc R . .
H25B H 0.0550 0.2013 0.3812 0.060 Uiso 1 1 calc R . .
H25C H 0.0585 0.1780 0.2988 0.060 Uiso 1 1 calc R . .
C26 C 0.3848(3) 0.2015(7) 0.1403(3) 0.0247(15) Uani 1 1 d . . .
C27 C 0.4172(4) 0.0925(8) 0.1126(4) 0.0302(16) Uani 1 1 d . . .
H27 H 0.3977 0.0085 0.1163 0.036 Uiso 1 1 calc R . .
C28 C 0.4772(4) 0.1057(8) 0.0799(4) 0.0364(18) Uani 1 1 d . . .
H28 H 0.4986 0.0311 0.0616 0.044 Uiso 1 1 calc R . .
C29 C 0.5061(4) 0.2289(9) 0.0740(4) 0.041(2) Uani 1 1 d . . .
H29 H 0.5473 0.2387 0.0518 0.049 Uiso 1 1 calc R . .
C30 C 0.4746(4) 0.3349(8) 0.1005(4) 0.0361(18) Uani 1 1 d . . .
H30 H 0.4942 0.4186 0.0959 0.043 Uiso 1 1 calc R . .
C31 C 0.4150(4) 0.3241(7) 0.1337(4) 0.0304(16) Uani 1 1 d . . .
H31 H 0.3944 0.3996 0.1520 0.036 Uiso 1 1 calc R . .
C32 C 0.1623(3) -0.0108(6) 0.1258(3) 0.0217(14) Uani 1 1 d . . .
C33 C 0.1855(4) -0.1249(7) 0.0964(4) 0.0278(15) Uani 1 1 d . . .
H33 H 0.2296 -0.1520 0.1063 0.033 Uiso 1 1 calc R . .
C34 C 0.1458(4) -0.2004(8) 0.0528(4) 0.0386(19) Uani 1 1 d . . .
H34 H 0.1627 -0.2785 0.0332 0.046 Uiso 1 1 calc R . .
C35 C 0.0817(4) -0.1623(9) 0.0380(4) 0.041(2) Uani 1 1 d . . .
H35 H 0.0547 -0.2125 0.0071 0.049 Uiso 1 1 calc R . .
C36 C 0.0576(4) -0.0517(10) 0.0681(4) 0.044(2) Uani 1 1 d . . .
H36 H 0.0131 -0.0269 0.0589 0.052 Uiso 1 1 calc R . .
C37 C 0.0971(4) 0.0255(8) 0.1119(4) 0.0332(17) Uani 1 1 d . . .
H37 H 0.0796 0.1023 0.1322 0.040 Uiso 1 1 calc R . .
Cl1 Cl 0.35273(10) 0.7046(2) 0.07343(12) 0.0468(6) Uani 1 1 d D . .
Cl2 Cl 0.07030(12) 0.7923(2) 0.32092(15) 0.0616(8) Uani 1 1 d D . .
N1 N 0.3592(3) 0.1619(5) 0.4010(3) 0.0251(12) Uani 1 1 d . . .
N2 N 0.2214(3) 0.1011(6) 0.4193(3) 0.0254(13) Uani 1 1 d . . .
N3 N 0.2773(3) 0.0626(5) 0.2841(3) 0.0211(12) Uani 1 1 d . . .
N4 N 0.2422(3) 0.4239(6) 0.3591(3) 0.0294(13) Uani 1 1 d . . .
N5 N 0.1224(3) 0.3180(6) 0.3340(3) 0.0314(14) Uani 1 1 d . . .
N7 N 0.2209(3) 0.2943(5) 0.2288(3) 0.0248(12) Uani 1 1 d . . .
Ni Ni 0.22433(5) 0.22724(9) 0.33102(5) 0.0283(3) Uani 1 1 d . . .
O1 O 0.2766(2) 0.0910(4) 0.0686(2) 0.0232(10) Uani 1 1 d . . .
O11 O 0.4134(3) 0.6388(7) 0.0699(4) 0.067(2) Uani 1 1 d D . .
O12 O 0.3497(3) 0.7777(7) 0.1362(3) 0.0614(19) Uani 1 1 d D . .
O13 O 0.3001(3) 0.6160(7) 0.0705(4) 0.069(2) Uani 1 1 d D . .
O14 O 0.3452(4) 0.7933(8) 0.0171(3) 0.083(3) Uani 1 1 d D . .
O21 O 0.0917(7) 0.7392(12) 0.2492(5) 0.174(6) Uani 1 1 d D . .
O22 O 0.1234(4) 0.7528(7) 0.3631(5) 0.085(3) Uani 1 1 d D . .
O23 O 0.0705(3) 0.9227(6) 0.3038(4) 0.070(2) Uani 1 1 d D . .
O24 O 0.0149(4) 0.7287(11) 0.3280(7) 0.168(7) Uani 1 1 d D . .
O2 O 0.3830(4) 0.5782(8) 0.2407(4) 0.042(3) Uani 0.723(16) 1 d P A 2
H2 H 0.3737 0.6122 0.2019 0.064 Uiso 0.723(16) 1 calc PR A 2
C38 C 0.4519(6) 0.5784(13) 0.2513(6) 0.048(3) Uani 0.723(16) 1 d P A 2
H38A H 0.4658 0.6633 0.2700 0.072 Uiso 0.723(16) 1 calc PR A 2
H38B H 0.4735 0.5627 0.2068 0.072 Uiso 0.723(16) 1 calc PR A 2
H38C H 0.4642 0.5094 0.2845 0.072 Uiso 0.723(16) 1 calc PR A 2
O3 O 0.0549(7) 0.1515(14) 0.5586(8) 0.066(4) Uani 0.50 1 d P B 3
H3 H 0.0339 0.1923 0.5891 0.098 Uiso 0.50 1 calc PR B 3
C39 C 0.0240(11) 0.026(3) 0.5464(17) 0.103(11) Uani 0.50 1 d P B 3
H39A H 0.0188 -0.0196 0.5909 0.154 Uiso 0.50 1 calc PR B 3
H39B H 0.0518 -0.0267 0.5158 0.154 Uiso 0.50 1 calc PR B 3
H39C H -0.0195 0.0385 0.5240 0.154 Uiso 0.50 1 calc PR B 3

loop_
_atom_site_aniso_label
_atom_site_aniso_U_11
_atom_site_aniso_U_22
_atom_site_aniso_U_33
_atom_site_aniso_U_23
_atom_site_aniso_U_13
_atom_site_aniso_U_12
C1 0.027(4) 0.018(3) 0.016(3) 0.001(2) 0.002(3) -0.003(3)
C2 0.029(4) 0.022(3) 0.020(3) 0.001(3) -0.006(3) -0.006(3)
C4 0.027(4) 0.021(3) 0.019(3) 0.001(3) -0.002(3) -0.004(3)
C5 0.026(4) 0.021(3) 0.019(3) -0.002(3) 0.001(3) 0.000(3)
C6 0.034(4) 0.027(4) 0.021(3) -0.003(3) -0.002(3) 0.003(3)
C8 0.036(4) 0.018(3) 0.024(3) -0.001(3) 0.000(3) -0.006(3)
C9 0.023(3) 0.013(3) 0.024(4) -0.001(2) -0.001(3) 0.002(2)
C10 0.041(4) 0.020(3) 0.018(3) 0.003(3) -0.002(3) -0.001(3)
C11 0.031(4) 0.024(3) 0.020(3) -0.001(3) -0.004(3) 0.009(3)
C12 0.041(4) 0.027(4) 0.022(3) -0.004(3) -0.005(3) 0.005(3)
C13 0.043(4) 0.034(4) 0.023(4) -0.002(3) -0.002(3) -0.001(3)
C14 0.040(4) 0.025(4) 0.020(3) 0.006(3) -0.004(3) -0.008(3)
C15 0.051(5) 0.018(3) 0.029(4) 0.002(3) -0.001(3) 0.001(3)
C16 0.027(4) 0.039(4) 0.047(5) -0.011(4) -0.009(3) -0.001(3)
C17 0.038(4) 0.040(4) 0.033(4) 0.009(3) 0.005(3) -0.003(4)
C18 0.041(4) 0.021(4) 0.031(4) -0.002(3) 0.000(3) 0.011(3)
C19 0.043(4) 0.018(3) 0.033(4) 0.001(3) 0.008(3) 0.005(3)
C20 0.043(5) 0.032(4) 0.025(4) -0.006(3) -0.001(3) 0.009(3)
C21 0.038(4) 0.034(4) 0.035(4) -0.006(3) 0.002(3) 0.008(3)
C22 0.038(4) 0.031(4) 0.033(4) 0.002(3) 0.000(3) 0.012(3)
C23 0.066(6) 0.028(4) 0.033(4) 0.004(3) -0.002(4) 0.014(4)
C24 0.039(5) 0.026(4) 0.050(5) 0.002(3) -0.007(4) -0.004(3)
C25 0.036(4) 0.040(5) 0.044(5) -0.003(4) -0.005(4) 0.000(4)
C26 0.030(4) 0.027(4) 0.016(3) -0.003(3) 0.000(3) -0.008(3)
C27 0.029(4) 0.035(4) 0.026(4) 0.001(3) -0.003(3) -0.003(3)
C28 0.037(4) 0.047(5) 0.026(4) -0.003(3) -0.002(3) 0.006(4)
C29 0.025(4) 0.063(6) 0.034(4) 0.004(4) -0.004(3) -0.010(4)
C30 0.035(4) 0.040(4) 0.034(4) 0.005(3) -0.004(3) -0.012(4)
C31 0.035(4) 0.026(4) 0.030(4) -0.001(3) -0.005(3) -0.006(3)
C32 0.022(3) 0.024(3) 0.019(3) 0.002(3) -0.001(3) -0.005(3)
C33 0.029(4) 0.025(4) 0.029(4) -0.003(3) -0.002(3) -0.007(3)
C34 0.049(5) 0.034(4) 0.033(4) -0.007(3) -0.003(4) -0.016(4)
C35 0.036(4) 0.052(5) 0.034(4) 0.003(4) -0.011(3) -0.022(4)
C36 0.025(4) 0.070(6) 0.037(4) 0.003(4) -0.005(3) -0.012(4)
C37 0.026(4) 0.041(4) 0.032(4) -0.001(3) 0.002(3) -0.001(3)
Cl1 0.0415(12) 0.0388(11) 0.0604(14) -0.0056(10) 0.0074(10) 0.0019(9)
Cl2 0.0606(15) 0.0251(11) 0.0972(19) 0.0088(11) -0.0446(14) -0.0052(10)
N1 0.027(3) 0.022(3) 0.027(3) -0.006(2) -0.004(2) 0.002(2)
N2 0.030(3) 0.028(3) 0.018(3) 0.003(2) 0.000(2) -0.003(2)
N3 0.029(3) 0.018(3) 0.016(3) 0.002(2) -0.004(2) -0.002(2)
N4 0.033(3) 0.024(3) 0.031(3) 0.002(3) -0.003(3) 0.004(3)
N5 0.034(3) 0.030(3) 0.030(3) -0.003(3) 0.002(3) 0.004(3)
N7 0.035(3) 0.016(3) 0.023(3) -0.003(2) 0.003(2) 0.000(2)
Ni 0.0410(6) 0.0206(5) 0.0232(5) -0.0009(4) 0.0027(4) 0.0009(4)
O1 0.033(3) 0.020(2) 0.017(2) 0.0003(18) -0.0002(19) -0.0032(19)
O11 0.040(4) 0.060(4) 0.101(6) 0.021(4) 0.019(4) 0.012(3)
O12 0.055(4) 0.096(6) 0.033(3) 0.003(3) -0.011(3) -0.019(4)
O13 0.054(4) 0.070(5) 0.086(5) -0.032(4) 0.014(4) -0.014(4)
O14 0.108(6) 0.097(6) 0.046(4) 0.028(4) 0.018(4) 0.048(5)
O21 0.238(17) 0.129(11) 0.155(13) -0.059(10) 0.015(12) 0.051(11)
O22 0.074(5) 0.047(4) 0.131(7) 0.024(4) -0.055(5) -0.005(4)
O23 0.057(4) 0.052(4) 0.102(6) 0.037(4) 0.010(4) 0.006(3)
O24 0.058(5) 0.198(12) 0.245(14) 0.175(12) -0.043(7) -0.060(7)
O2 0.049(5) 0.040(5) 0.039(5) -0.007(4) 0.004(4) -0.005(4)
C38 0.052(8) 0.058(8) 0.035(6) -0.010(6) -0.011(5) -0.009(6)
O3 0.048(8) 0.064(9) 0.086(11) -0.032(8) 0.026(7) -0.011(7)
C39 0.050(13) 0.088(18) 0.17(3) -0.068(19) 0.062(16) -0.027(13)

loop_
_atom_type_symbol
_atom_type_description
_atom_type_scat_dispersion_real
_atom_type_scat_dispersion_imag
_atom_type_scat_source
C C 0.0033 0.0016 'International Tables Vol C Tables 4.2.6.8 and 6.1.1.4'
H H 0.0000 0.0000 'International Tables Vol C Tables 4.2.6.8 and 6.1.1.4'
Cl Cl 0.1484 0.1585 'International Tables Vol C Tables 4.2.6.8 and 6.1.1.4'
N N 0.0061 0.0033 'International Tables Vol C Tables 4.2.6.8 and 6.1.1.4'
Ni Ni 0.3393 1.1124 'International Tables Vol C Tables 4.2.6.8 and 6.1.1.4'
O O 0.0106 0.0060 'International Tables Vol C Tables 4.2.6.8 and 6.1.1.4'

loop_
_geom_angle_atom_site_label_1
_geom_angle_atom_site_label_2
_geom_angle_atom_site_label_3
_geom_angle
_geom_angle_site_symmetry_1
_geom_angle_site_symmetry_3
_geom_angle_publ_flag
C26 C1 C9 112.2(5) . . ?
C26 C1 C2 106.8(5) . . ?
C9 C1 C2 110.1(5) . . ?
C26 C1 C8 111.9(5) . . ?
C9 C1 C8 105.3(5) . . ?
C2 C1 C8 110.7(5) . . ?
N3 C2 C1 115.9(5) . . ?
N3 C2 H2A 108.3 . . ?
C1 C2 H2A 108.3 . . ?
N3 C2 H2B 108.3 . . ?
C1 C2 H2B 108.3 . . ?
H2A C2 H2B 107.4 . . ?
N3 C4 C5 113.5(5) . . ?
N3 C4 H4A 108.9 . . ?
C5 C4 H4A 108.9 . . ?
N3 C4 H4B 108.9 . . ?
C5 C4 H4B 108.9 . . ?
H4A C4 H4B 107.7 . . ?
C9 C5 C32 110.4(5) . . ?
C9 C5 C6 104.9(5) . . ?
C32 C5 C6 110.8(5) . . ?
C9 C5 C4 109.9(5) . . ?
C32 C5 C4 108.3(5) . . ?
C6 C5 C4 112.6(5) . . ?
N7 C6 C5 114.0(6) . . ?
N7 C6 H6A 108.7 . . ?
C5 C6 H6A 108.7 . . ?
N7 C6 H6B 108.7 . . ?
C5 C6 H6B 108.7 . . ?
H6A C6 H6B 107.6 . . ?
N7 C8 C1 113.6(5) . . ?
N7 C8 H8A 108.9 . . ?
C1 C8 H8A 108.9 . . ?
N7 C8 H8B 108.9 . . ?
C1 C8 H8B 108.9 . . ?
H8A C8 H8B 107.7 . . ?
O1 C9 C5 124.8(6) . . ?
O1 C9 C1 124.0(6) . . ?
C5 C9 C1 110.8(5) . . ?
C14 C10 C15 108.5(6) . . ?
C14 C10 N3 107.4(6) . . ?
C15 C10 N3 114.1(5) . . ?
C14 C10 C11 111.0(5) . . ?
C15 C10 C11 106.6(6) . . ?
N3 C10 C11 109.3(5) . . ?
N1 C11 C10 114.0(5) . . ?
N1 C11 H11A 108.7 . . ?
C10 C11 H11A 108.7 . . ?
N1 C11 H11B 108.7 . . ?
C10 C11 H11B 108.7 . . ?
H11A C11 H11B 107.6 . . ?
N1 C12 C13 115.5(6) . . ?
N1 C12 H12A 108.4 . . ?
C13 C12 H12A 108.4 . . ?
N1 C12 H12B 108.4 . . ?
C13 C12 H12B 108.4 . . ?
H12A C12 H12B 107.5 . . ?
N2 C13 C12 118.0(6) . . ?
N2 C13 H13A 107.8 . . ?
C12 C13 H13A 107.8 . . ?
N2 C13 H13B 107.8 . . ?
C12 C13 H13B 107.8 . . ?
H13A C13 H13B 107.1 . . ?
N2 C14 C10 114.8(5) . . ?
N2 C14 H14A 108.6 . . ?
C10 C14 H14A 108.6 . . ?
N2 C14 H14B 108.6 . . ?
C10 C14 H14B 108.6 . . ?
H14A C14 H14B 107.6 . . ?
C10 C15 H15A 109.5 . . ?
C10 C15 H15B 109.5 . . ?
H15A C15 H15B 109.5 . . ?
C10 C15 H15C 109.5 . . ?
H15A C15 H15C 109.5 . . ?
H15B C15 H15C 109.5 . . ?
N1 C16 H16A 109.5 . . ?
N1 C16 H16B 109.5 . . ?
H16A C16 H16B 109.5 . . ?
N1 C16 H16C 109.5 . . ?
H16A C16 H16C 109.5 . . ?
H16B C16 H16C 109.5 . . ?
N2 C17 H17A 109.5 . . ?
N2 C17 H17B 109.5 . . ?
H17A C17 H17B 109.5 . . ?
N2 C17 H17C 109.5 . . ?
H17A C17 H17C 109.5 . . ?
H17B C17 H17C 109.5 . . ?
C22 C18 C23 108.4(6) . . ?
C22 C18 C19 110.5(6) . . ?
C23 C18 C19 108.9(6) . . ?
C22 C18 N7 108.2(6) . . ?
C23 C18 N7 114.5(6) . . ?
C19 C18 N7 106.2(6) . . ?
N4 C19 C18 112.0(6) . . ?
N4 C19 H19A 109.2 . . ?
C18 C19 H19A 109.2 . . ?
N4 C19 H19B 109.2 . . ?
C18 C19 H19B 109.2 . . ?
H19A C19 H19B 107.9 . . ?
N4 C20 C21 112.9(6) . . ?
N4 C20 H20A 109.0 . . ?
C21 C20 H20A 109.0 . . ?
N4 C20 H20B 109.0 . . ?
C21 C20 H20B 109.0 . . ?
H20A C20 H20B 107.8 . . ?
N5 C21 C20 113.5(6) . . ?
N5 C21 H21A 108.9 . . ?
C20 C21 H21A 108.9 . . ?
N5 C21 H21B 108.9 . . ?
C20 C21 H21B 108.9 . . ?
H21A C21 H21B 107.7 . . ?
C18 C22 N5 112.8(6) . . ?
C18 C22 H22A 109.0 . . ?
N5 C22 H22A 109.0 . . ?
C18 C22 H22B 109.0 . . ?
N5 C22 H22B 109.0 . . ?
H22A C22 H22B 107.8 . . ?
C18 C23 H23A 109.5 . . ?
C18 C23 H23B 109.5 . . ?
H23A C23 H23B 109.5 . . ?
C18 C23 H23C 109.5 . . ?
H23A C23 H23C 109.5 . . ?
H23B C23 H23C 109.5 . . ?
N4 C24 H24A 109.5 . . ?
N4 C24 H24B 109.5 . . ?
H24A C24 H24B 109.5 . . ?
N4 C24 H24C 109.5 . . ?
H24A C24 H24C 109.5 . . ?
H24B C24 H24C 109.5 . . ?
N5 C25 H25A 109.5 . . ?
N5 C25 H25B 109.5 . . ?
H25A C25 H25B 109.5 . . ?
N5 C25 H25C 109.5 . . ?
H25A C25 H25C 109.5 . . ?
H25B C25 H25C 109.5 . . ?
C27 C26 C31 117.9(6) . . ?
C27 C26 C1 118.3(6) . . ?
C31 C26 C1 123.7(6) . . ?
C28 C27 C26 121.0(7) . . ?
C28 C27 H27 119.5 . . ?
C26 C27 H27 119.5 . . ?
C27 C28 C29 119.9(8) . . ?
C27 C28 H28 120.1 . . ?
C29 C28 H28 120.1 . . ?
C30 C29 C28 119.4(7) . . ?
C30 C29 H29 120.3 . . ?
C28 C29 H29 120.3 . . ?
C29 C30 C31 121.8(7) . . ?
C29 C30 H30 119.1 . . ?
C31 C30 H30 119.1 . . ?
C30 C31 C26 120.0(7) . . ?
C30 C31 H31 120.0 . . ?
C26 C31 H31 120.0 . . ?
C33 C32 C37 118.4(6) . . ?
C33 C32 C5 119.2(6) . . ?
C37 C32 C5 122.3(6) . . ?
C32 C33 C34 121.3(7) . . ?
C32 C33 H33 119.3 . . ?
C34 C33 H33 119.3 . . ?
C33 C34 C35 120.0(8) . . ?
C33 C34 H34 120.0 . . ?
C35 C34 H34 120.0 . . ?
C36 C35 C34 119.3(7) . . ?
C36 C35 H35 120.3 . . ?
C34 C35 H35 120.3 . . ?
C35 C36 C37 121.3(8) . . ?
C35 C36 H36 119.3 . . ?
C37 C36 H36 119.3 . . ?
C32 C37 C36 119.6(8) . . ?
C32 C37 H37 120.2 . . ?
C36 C37 H37 120.2 . . ?
O13 Cl1 O11 110.7(4) . . ?
O13 Cl1 O14 108.3(5) . . ?
O11 Cl1 O14 110.7(4) . . ?
O13 Cl1 O12 109.2(4) . . ?
O11 Cl1 O12 110.3(4) . . ?
O14 Cl1 O12 107.6(4) . . ?
O24 Cl2 O23 121.0(6) . . ?
O24 Cl2 O22 116.7(5) . . ?
O23 Cl2 O22 114.6(4) . . ?
O24 Cl2 O21 100.0(7) . . ?
O23 Cl2 O21 97.3(6) . . ?
O22 Cl2 O21 100.8(6) . . ?
C11 N1 C12 108.3(5) . . ?
C11 N1 C16 108.2(6) . . ?
C12 N1 C16 108.3(6) . . ?
C17 N2 C13 104.8(5) . . ?
C17 N2 C14 105.3(6) . . ?
C13 N2 C14 112.0(5) . . ?
C17 N2 Ni 114.1(4) . . ?
C13 N2 Ni 113.0(4) . . ?
C14 N2 Ni 107.4(4) . . ?
C2 N3 C4 108.5(5) . . ?
C2 N3 C10 109.7(5) . . ?
C4 N3 C10 110.3(5) . . ?
C2 N3 Ni 114.2(4) . . ?
C4 N3 Ni 107.0(4) . . ?
C10 N3 Ni 107.0(4) . . ?
C24 N4 C20 107.3(6) . . ?
C24 N4 C19 107.6(6) . . ?
C20 N4 C19 109.8(5) . . ?
C24 N4 Ni 118.8(4) . . ?
C20 N4 Ni 108.1(5) . . ?
C19 N4 Ni 105.1(4) . . ?
C25 N5 C21 108.0(6) . . ?
C25 N5 C22 106.8(6) . . ?
C21 N5 C22 108.1(6) . . ?
C25 N5 Ni 125.2(5) . . ?
C21 N5 Ni 104.5(4) . . ?
C22 N5 Ni 103.2(4) . . ?
C6 N7 C8 110.9(5) . . ?
C6 N7 C18 110.6(5) . . ?
C8 N7 C18 111.3(5) . . ?
C6 N7 Ni 107.4(4) . . ?
C8 N7 Ni 116.6(4) . . ?
C18 N7 Ni 99.4(4) . . ?
N7 Ni N4 85.9(2) . . ?
N7 Ni N2 161.6(2) . . ?
N4 Ni N2 112.5(2) . . ?
N7 Ni N3 82.8(2) . . ?
N4 Ni N3 138.7(2) . . ?
N2 Ni N3 83.2(2) . . ?
N7 Ni N5 82.8(2) . . ?
N4 Ni N5 75.8(2) . . ?
N2 Ni N5 100.9(2) . . ?
N3 Ni N5 140.9(2) . . ?
C38 O2 H2 109.5 . . ?
O2 C38 H38A 109.5 . . ?
O2 C38 H38B 109.5 . . ?
H38A C38 H38B 109.5 . . ?
O2 C38 H38C 109.5 . . ?
H38A C38 H38C 109.5 . . ?
H38B C38 H38C 109.5 . . ?
N1 Ni N2 64.0(2) . . ?
N1 Ni N7 119.6(2) . . ?
N1 Ni N3 65.1(2) . . ?

loop_
_geom_bond_atom_site_label_1
_geom_bond_atom_site_label_2
_geom_bond_distance
_geom_bond_site_symmetry_2
_geom_bond_publ_flag
C1 C26 1.514(9) . ?
C1 C9 1.516(9) . ?
C1 C2 1.540(9) . ?
C1 C8 1.549(9) . ?
C2 N3 1.478(9) . ?
C2 H2A 0.9900 . ?
C2 H2B 0.9900 . ?
C4 N3 1.505(8) . ?
C4 C5 1.551(9) . ?
C4 H4A 0.9900 . ?
C4 H4B 0.9900 . ?
C5 C9 1.517(9) . ?
C5 C32 1.527(9) . ?
C5 C6 1.544(9) . ?
C6 N7 1.485(9) . ?
C6 H6A 0.9900 . ?
C6 H6B 0.9900 . ?
C8 N7 1.491(9) . ?
C8 H8A 0.9900 . ?
C8 H8B 0.9900 . ?
C9 O1 1.202(8) . ?
C10 C14 1.514(10) . ?
C10 C15 1.520(10) . ?
C10 N3 1.535(8) . ?
C10 C11 1.537(10) . ?
C11 N1 1.469(8) . ?
C11 H11A 0.9900 . ?
C11 H11B 0.9900 . ?
C12 N1 1.482(9) . ?
C12 C13 1.517(11) . ?
C12 H12A 0.9900 . ?
C12 H12B 0.9900 . ?
C13 N2 1.486(9) . ?
C13 H13A 0.9900 . ?
C13 H13B 0.9900 . ?
C14 N2 1.494(9) . ?
C14 H14A 0.9900 . ?
C14 H14B 0.9900 . ?
C15 H15A 0.9800 . ?
C15 H15B 0.9800 . ?
C15 H15C 0.9800 . ?
C16 N1 1.483(9) . ?
C16 H16A 0.9800 . ?
C16 H16B 0.9800 . ?
C16 H16C 0.9800 . ?
C17 N2 1.472(9) . ?
C17 H17A 0.9800 . ?
C17 H17B 0.9800 . ?
C17 H17C 0.9800 . ?
C18 C22 1.503(11) . ?
C18 C23 1.527(10) . ?
C18 C19 1.532(10) . ?
C18 N7 1.536(8) . ?
C19 N4 1.509(9) . ?
C19 H19A 0.9900 . ?
C19 H19B 0.9900 . ?
C20 N4 1.478(9) . ?
C20 C21 1.517(11) . ?
C20 H20A 0.9900 . ?
C20 H20B 0.9900 . ?
C21 N5 1.501(9) . ?
C21 H21A 0.9900 . ?
C21 H21B 0.9900 . ?
C22 N5 1.502(9) . ?
C22 H22A 0.9900 . ?
C22 H22B 0.9900 . ?
C23 H23A 0.9800 . ?
C23 H23B 0.9800 . ?
C23 H23C 0.9800 . ?
C24 N4 1.474(10) . ?
C24 H24A 0.9800 . ?
C24 H24B 0.9800 . ?
C24 H24C 0.9800 . ?
C25 N5 1.491(10) . ?
C25 H25A 0.9800 . ?
C25 H25B 0.9800 . ?
C25 H25C 0.9800 . ?
C26 C27 1.405(10) . ?
C26 C31 1.404(10) . ?
C27 C28 1.383(11) . ?
C27 H27 0.9500 . ?
C28 C29 1.397(12) . ?
C28 H28 0.9500 . ?
C29 C30 1.361(12) . ?
C29 H29 0.9500 . ?
C30 C31 1.380(11) . ?
C30 H30 0.9500 . ?
C31 H31 0.9500 . ?
C32 C33 1.384(10) . ?
C32 C37 1.393(10) . ?
C33 C34 1.385(10) . ?
C33 H33 0.9500 . ?
C34 C35 1.380(12) . ?
C34 H34 0.9500 . ?
C35 C36 1.366(13) . ?
C35 H35 0.9500 . ?
C36 C37 1.395(11) . ?
C36 H36 0.9500 . ?
C37 H37 0.9500 . ?
Cl1 O13 1.401(6) . ?
Cl1 O11 1.404(6) . ?
Cl1 O14 1.418(6) . ?
Cl1 O12 1.420(6) . ?
Cl2 O24 1.307(7) . ?
Cl2 O23 1.375(6) . ?
Cl2 O22 1.392(6) . ?
Cl2 O21 1.549(9) . ?
N2 Ni 2.131(6) . ?
N3 Ni 2.201(6) . ?
N4 Ni 2.114(6) . ?
N5 Ni 2.266(6) . ?
N7 Ni 2.077(6) . ?
O2 C38 1.405(14) . ?
O2 H2 0.8400 . ?
C38 H38A 0.9800 . ?
C38 H38B 0.9800 . ?
C38 H38C 0.9800 . ?
O3 C39 1.45(3) . ?
O3 H3 0.8400 . ?
C39 H39A 0.9800 . ?
C39 H39B 0.9800 . ?
C39 H39C 0.9800 . ?
Ni N1 3.093(6) . ?

loop_
_geom_torsion_atom_site_label_1
_geom_torsion_atom_site_label_2
_geom_torsion_atom_site_label_3
_geom_torsion_atom_site_label_4
_geom_torsion
_geom_torsion_site_symmetry_1
_geom_torsion_site_symmetry_2
_geom_torsion_site_symmetry_3
_geom_torsion_site_symmetry_4
_geom_torsion_publ_flag
C26 C1 C2 N3 -176.5(5) . . . . ?
C9 C1 C2 N3 -54.4(7) . . . . ?
C8 C1 C2 N3 61.6(7) . . . . ?
N3 C4 C5 C9 57.1(7) . . . . ?
N3 C4 C5 C32 177.7(5) . . . . ?
N3 C4 C5 C6 -59.5(7) . . . . ?
C9 C5 C6 N7 -58.0(7) . . . . ?
C32 C5 C6 N7 -177.1(5) . . . . ?
C4 C5 C6 N7 61.5(7) . . . . ?
C26 C1 C8 N7 179.6(5) . . . . ?
C9 C1 C8 N7 57.5(7) . . . . ?
C2 C1 C8 N7 -61.5(7) . . . . ?
C32 C5 C9 O1 11.7(9) . . . . ?
C6 C5 C9 O1 -107.7(7) . . . . ?
C4 C5 C9 O1 131.0(6) . . . . ?
C32 C5 C9 C1 -175.3(5) . . . . ?
C6 C5 C9 C1 65.3(6) . . . . ?
C4 C5 C9 C1 -56.0(7) . . . . ?
C26 C1 C9 O1 -14.1(9) . . . . ?
C2 C1 C9 O1 -132.9(6) . . . . ?
C8 C1 C9 O1 107.7(7) . . . . ?
C26 C1 C9 C5 172.8(5) . . . . ?
C2 C1 C9 C5 54.0(7) . . . . ?
C8 C1 C9 C5 -65.3(6) . . . . ?
C14 C10 C11 N1 -62.9(7) . . . . ?
C15 C10 C11 N1 179.1(5) . . . . ?
N3 C10 C11 N1 55.4(7) . . . . ?
N1 C12 C13 N2 19.2(9) . . . . ?
C15 C10 C14 N2 -175.5(6) . . . . ?
N3 C10 C14 N2 -51.7(7) . . . . ?
C11 C10 C14 N2 67.7(7) . . . . ?
C22 C18 C19 N4 62.2(7) . . . . ?
C23 C18 C19 N4 -178.9(6) . . . . ?
N7 C18 C19 N4 -55.0(7) . . . . ?
N4 C20 C21 N5 4.3(9) . . . . ?
C23 C18 C22 N5 179.0(6) . . . . ?
C19 C18 C22 N5 -61.7(8) . . . . ?
N7 C18 C22 N5 54.2(8) . . . . ?
C9 C1 C26 C27 -53.6(8) . . . . ?
C2 C1 C26 C27 67.2(7) . . . . ?
C8 C1 C26 C27 -171.6(6) . . . . ?
C9 C1 C26 C31 126.9(7) . . . . ?
C2 C1 C26 C31 -112.3(7) . . . . ?
C8 C1 C26 C31 8.9(9) . . . . ?
C31 C26 C27 C28 0.2(10) . . . . ?
C1 C26 C27 C28 -179.4(6) . . . . ?
C26 C27 C28 C29 -0.2(11) . . . . ?
C27 C28 C29 C30 -0.2(11) . . . . ?
C28 C29 C30 C31 0.7(12) . . . . ?
C29 C30 C31 C26 -0.7(11) . . . . ?
C27 C26 C31 C30 0.3(10) . . . . ?
C1 C26 C31 C30 179.8(6) . . . . ?
C9 C5 C32 C33 55.1(8) . . . . ?
C6 C5 C32 C33 170.9(6) . . . . ?
C4 C5 C32 C33 -65.2(7) . . . . ?
C9 C5 C32 C37 -123.3(7) . . . . ?
C6 C5 C32 C37 -7.6(9) . . . . ?
C4 C5 C32 C37 116.3(7) . . . . ?
C37 C32 C33 C34 1.5(10) . . . . ?
C5 C32 C33 C34 -177.0(6) . . . . ?
C32 C33 C34 C35 0.0(11) . . . . ?
C33 C34 C35 C36 -1.7(12) . . . . ?
C34 C35 C36 C37 1.9(12) . . . . ?
C33 C32 C37 C36 -1.3(10) . . . . ?
C5 C32 C37 C36 177.1(7) . . . . ?
C35 C36 C37 C32 -0.3(12) . . . . ?
C10 C11 N1 C12 87.5(7) . . . . ?
C10 C11 N1 C16 -155.3(6) . . . . ?
C13 C12 N1 C11 -83.1(7) . . . . ?
C13 C12 N1 C16 159.8(6) . . . . ?
C12 C13 N2 C17 169.5(6) . . . . ?
C12 C13 N2 C14 55.9(8) . . . . ?
C12 C13 N2 Ni -65.6(7) . . . . ?
C10 C14 N2 C17 158.5(6) . . . . ?
C10 C14 N2 C13 -88.1(7) . . . . ?
C10 C14 N2 Ni 36.5(7) . . . . ?
C1 C2 N3 C4 53.1(7) . . . . ?
C1 C2 N3 C10 173.7(5) . . . . ?
C1 C2 N3 Ni -66.1(6) . . . . ?
C5 C4 N3 C2 -53.9(7) . . . . ?
C5 C4 N3 C10 -174.2(5) . . . . ?
C5 C4 N3 Ni 69.7(6) . . . . ?
C14 C10 N3 C2 162.7(5) . . . . ?
C15 C10 N3 C2 -77.0(7) . . . . ?
C11 C10 N3 C2 42.2(7) . . . . ?
C14 C10 N3 C4 -77.7(6) . . . . ?
C15 C10 N3 C4 42.6(8) . . . . ?
C11 C10 N3 C4 161.8(5) . . . . ?
C14 C10 N3 Ni 38.4(6) . . . . ?
C15 C10 N3 Ni 158.7(5) . . . . ?
C11 C10 N3 Ni -82.1(5) . . . . ?
C21 C20 N4 C24 -169.0(6) . . . . ?
C21 C20 N4 C19 74.4(8) . . . . ?
C21 C20 N4 Ni -39.7(7) . . . . ?
C18 C19 N4 C24 148.8(6) . . . . ?
C18 C19 N4 C20 -94.7(7) . . . . ?
C18 C19 N4 Ni 21.3(7) . . . . ?
C20 C21 N5 C25 165.0(6) . . . . ?
C20 C21 N5 C22 -79.8(8) . . . . ?
C20 C21 N5 Ni 29.7(7) . . . . ?
C18 C22 N5 C25 -150.6(6) . . . . ?
C18 C22 N5 C21 93.4(7) . . . . ?
C18 C22 N5 Ni -16.9(7) . . . . ?
C5 C6 N7 C8 52.5(7) . . . . ?
C5 C6 N7 C18 176.5(5) . . . . ?
C5 C6 N7 Ni -76.0(6) . . . . ?
C1 C8 N7 C6 -52.0(7) . . . . ?
C1 C8 N7 C18 -175.6(5) . . . . ?
C1 C8 N7 Ni 71.3(6) . . . . ?
C22 C18 N7 C6 51.3(7) . . . . ?
C23 C18 N7 C6 -69.7(8) . . . . ?
C19 C18 N7 C6 170.0(6) . . . . ?
C22 C18 N7 C8 175.0(6) . . . . ?
C23 C18 N7 C8 54.0(8) . . . . ?
C19 C18 N7 C8 -66.2(7) . . . . ?
C22 C18 N7 Ni -61.5(6) . . . . ?
C23 C18 N7 Ni 177.5(6) . . . . ?
C19 C18 N7 Ni 57.3(6) . . . . ?
C6 N7 Ni N4 -152.0(4) . . . . ?
C8 N7 Ni N4 82.9(4) . . . . ?
C18 N7 Ni N4 -36.8(4) . . . . ?
C6 N7 Ni N2 27.2(9) . . . . ?
C8 N7 Ni N2 -97.9(8) . . . . ?
C18 N7 Ni N2 142.4(7) . . . . ?
C6 N7 Ni N3 67.8(4) . . . . ?
C8 N7 Ni N3 -57.3(4) . . . . ?
C18 N7 Ni N3 -177.0(4) . . . . ?
C6 N7 Ni N5 -75.8(4) . . . . ?
C8 N7 Ni N5 159.1(5) . . . . ?
C18 N7 Ni N5 39.4(4) . . . . ?
C24 N4 Ni N7 -110.6(6) . . . . ?
C20 N4 Ni N7 126.9(5) . . . . ?
C19 N4 Ni N7 9.7(4) . . . . ?
C24 N4 Ni N2 69.7(6) . . . . ?
C20 N4 Ni N2 -52.8(5) . . . . ?
C19 N4 Ni N2 -170.0(4) . . . . ?
C24 N4 Ni N3 -36.5(7) . . . . ?
C20 N4 Ni N3 -158.9(4) . . . . ?
C19 N4 Ni N3 83.9(5) . . . . ?
C24 N4 Ni N5 165.8(6) . . . . ?
C20 N4 Ni N5 43.3(4) . . . . ?
C19 N4 Ni N5 -73.9(4) . . . . ?
C17 N2 Ni N7 -85.6(9) . . . . ?
C13 N2 Ni N7 154.8(7) . . . . ?
C14 N2 Ni N7 30.8(9) . . . . ?
C17 N2 Ni N4 93.6(5) . . . . ?
C13 N2 Ni N4 -26.1(5) . . . . ?
C14 N2 Ni N4 -150.1(4) . . . . ?
C17 N2 Ni N3 -126.1(5) . . . . ?
C13 N2 Ni N3 114.3(5) . . . . ?
C14 N2 Ni N3 -9.7(4) . . . . ?
C17 N2 Ni N5 14.6(5) . . . . ?
C13 N2 Ni N5 -105.0(5) . . . . ?
C14 N2 Ni N5 131.0(4) . . . . ?
C2 N3 Ni N7 54.1(4) . . . . ?
C4 N3 Ni N7 -66.0(4) . . . . ?
C10 N3 Ni N7 175.7(4) . . . . ?
C2 N3 Ni N4 -21.1(6) . . . . ?
C4 N3 Ni N4 -141.2(4) . . . . ?
C10 N3 Ni N4 100.5(5) . . . . ?
C2 N3 Ni N2 -137.8(4) . . . . ?
C4 N3 Ni N2 102.1(4) . . . . ?
C10 N3 Ni N2 -16.2(4) . . . . ?
C2 N3 Ni N5 123.3(4) . . . . ?
C4 N3 Ni N5 3.2(5) . . . . ?
C10 N3 Ni N5 -115.1(4) . . . . ?
C25 N5 Ni N7 107.8(6) . . . . ?
C21 N5 Ni N7 -127.2(5) . . . . ?
C22 N5 Ni N7 -14.2(4) . . . . ?
C25 N5 Ni N4 -164.6(6) . . . . ?
C21 N5 Ni N4 -39.6(5) . . . . ?
C22 N5 Ni N4 73.4(5) . . . . ?
C25 N5 Ni N2 -54.0(6) . . . . ?
C21 N5 Ni N2 71.0(5) . . . . ?
C22 N5 Ni N2 -175.9(4) . . . . ?
C25 N5 Ni N3 38.7(7) . . . . ?
C21 N5 Ni N3 163.7(4) . . . . ?
C22 N5 Ni N3 -83.3(5) . . . . ?
